data_2213933
loop_
_publ_author_name
'Sarojini, B.K.'
'Yathirajan, H.S.'
'Sreevidya, T.V.'
'Narayana,  B.'
'Bolte, Michael'

_publ_section_title
;
 3-(Biphenyl-4-yl)-1-(4-fluorophenyl)prop-2-en-1-one
;
_journal_coeditor_code PV2013
_journal_issue 6
_journal_name_full 'Acta Crystallographica Section E'
_journal_page_first o2945
_journal_page_last o2945
_journal_paper_doi 10.1107/S1600536807023434
_journal_volume 63
_journal_year 2007
_chemical_formula_iupac 'C21 H15 F O'
_chemical_formula_moiety 'C21 H15 F O'
_chemical_formula_sum 'C21 H15 F O'
_chemical_formula_weight 302.33
_chemical_name_systematic
;
3-(biphenyl)-1-(4-fluorophenyl)prop-2-en-1-one
;
_space_group_IT_number 4
_symmetry_cell_setting monoclinic
_symmetry_space_group_name_Hall 'P 2yb'
_symmetry_space_group_name_H-M 'P 1 21 1'
_atom_sites_solution_hydrogens geom
_atom_sites_solution_primary direct
_atom_sites_solution_secondary difmap
_audit_creation_method SHELXL-97
_cell_angle_alpha 90.00
_cell_angle_beta 90.018(7)
_cell_angle_gamma 90.00
_cell_formula_units_Z 4
_cell_length_a 6.0095(5)
_cell_length_b 35.278(3)
_cell_length_c 7.2352(6)
_cell_measurement_reflns_used 11222
_cell_measurement_temperature 173(2)
_cell_measurement_theta_max 25.4
_cell_measurement_theta_min 2.4
_cell_volume 1533.9(2)
_computing_cell_refinement X-Area
_computing_data_collection 'X-Area (Stoe & Cie, 2001)'
_computing_data_reduction X-Area
_computing_molecular_graphics 'XP in SHELXTL-Plus (Sheldrick, 1991) and PLATON (Spek, 2003)'
_computing_publication_material SHELXL97
_computing_structure_refinement 'SHELXL97 (Sheldrick, 1997)'
_computing_structure_solution 'SHELXS97 (Sheldrick, 1990)'
_diffrn_ambient_temperature 173(2)
_diffrn_measured_fraction_theta_full 0.998
_diffrn_measured_fraction_theta_max 0.992
_diffrn_measurement_device_type 'STOE IPDS II two-circle-diffractometer'
_diffrn_measurement_method \w
_diffrn_radiation_monochromator graphite
_diffrn_radiation_source 'fine-focus sealed tube'
_diffrn_radiation_type MoK\a
_diffrn_radiation_wavelength 0.71073
_diffrn_reflns_av_R_equivalents 0.0776
_diffrn_reflns_av_sigmaI/netI 0.0500
_diffrn_reflns_limit_h_max 7
_diffrn_reflns_limit_h_min -6
_diffrn_reflns_limit_k_max 41
_diffrn_reflns_limit_k_min -41
_diffrn_reflns_limit_l_max 7
_diffrn_reflns_limit_l_min -8
_diffrn_reflns_number 11797
_diffrn_reflns_theta_full 25.00
_diffrn_reflns_theta_max 25.07
_diffrn_reflns_theta_min 2.31
_diffrn_standards_number 0
_exptl_absorpt_coefficient_mu 0.087
_exptl_absorpt_correction_type none
_exptl_crystal_colour colourless
_exptl_crystal_density_diffrn 1.309
_exptl_crystal_density_method 'not measured'
_exptl_crystal_description plate
_exptl_crystal_F_000 632
_exptl_crystal_size_max 0.24
_exptl_crystal_size_mid 0.23
_exptl_crystal_size_min 0.07
_refine_diff_density_max 0.241
_refine_diff_density_min -0.209
_refine_ls_extinction_coef 0.029(5)
_refine_ls_extinction_expression Fc^*^=kFc[1+0.001xFc^2^\l^3^/sin(2\q)]^-1/4^
_refine_ls_extinction_method SHELXL97
_refine_ls_goodness_of_fit_ref 1.075
_refine_ls_hydrogen_treatment constr
_refine_ls_matrix_type full
_refine_ls_number_parameters 416
_refine_ls_number_reflns 2748
_refine_ls_number_restraints 1
_refine_ls_restrained_S_all 1.075
_refine_ls_R_factor_all 0.0625
_refine_ls_R_factor_gt 0.0527
_refine_ls_shift/su_max 0.000
_refine_ls_shift/su_mean 0.000
_refine_ls_structure_factor_coef Fsqd
_refine_ls_weighting_details 'calc w=1/[\s^2^(Fo^2^)+(0.0971P)^2^+0.1253P] where P=(Fo^2^+2Fc^2^)/3'
_refine_ls_weighting_scheme calc
_refine_ls_wR_factor_gt 0.1450
_refine_ls_wR_factor_ref 0.1497
_reflns_number_gt 2247
_reflns_number_total 2748
_reflns_threshold_expression I>2\s(I)
_cod_data_source_file pv2013.cif
_cod_data_source_block I
_cod_depositor_comments
;
The following automatic conversions were performed:
'_symmetry_cell_setting' value 'Monoclinic' changed to 'monoclinic'
according to '/home/saulius/struct/CIF-dictionaries/cif_core.dic'
dictionary named 'cif_core.dic' version 2.4.1 from 2010-06-29.

Automatic conversion script
Id: cif_fix_enum 1527 2010-12-29 10:47:43Z saulius 

The following automatic conversions were performed:

'_symmetry_cell_setting' value 'Monoclinic' changed to 'monoclinic'
according to /home/saulius/struct/CIF-dictionaries/cif_core.dic
dictionary named 'cif_core.dic' version 2.4.1 from 2010-06-29.

Automatic conversion script
Id: cif_fix_values 1715 2011-07-08 13:25:40Z adriana 
;
_cod_original_sg_symbol_H-M 'P 21'
_cod_database_code 2213933
_cod_database_fobs_code 2213933

loop_
_symmetry_equiv_pos_as_xyz
'x, y, z'
'-x, y+1/2, -z'

loop_
_atom_site_type_symbol
_atom_site_label
_atom_site_fract_x
_atom_site_fract_y
_atom_site_fract_z
_atom_site_U_iso_or_equiv
_atom_site_adp_type
_atom_site_calc_flag
_atom_site_refinement_flags
F F1 0.9293(5) 0.05442(9) 0.7455(5) 0.0675(9) Uani d .
O O1 0.3329(5) 0.19910(10) 0.6711(5) 0.0543(9) Uani d .
C C1 0.5359(7) 0.19750(14) 0.6794(6) 0.0390(10) Uani d .
C C2 0.6741(8) 0.23236(12) 0.6773(6) 0.0400(10) Uani d .
H H2 0.8271 0.2309 0.6453 0.048 Uiso calc R
C C3 0.5832(7) 0.26574(14) 0.7206(6) 0.0391(10) Uani d .
H H3 0.4313 0.2653 0.7570 0.047 Uiso calc R
C C11 0.6470(7) 0.16017(13) 0.6914(6) 0.0356(9) Uani d .
C C12 0.8594(7) 0.15582(14) 0.7682(6) 0.0418(11) Uani d .
H H12 0.9401 0.1775 0.8078 0.050 Uiso calc R
C C13 0.9530(7) 0.12006(15) 0.7871(7) 0.0455(11) Uani d .
H H13 1.0967 0.1171 0.8399 0.055 Uiso calc R
C C14 0.8367(8) 0.08951(14) 0.7293(7) 0.0443(11) Uani d .
C C15 0.6264(7) 0.09220(13) 0.6512(7) 0.0437(11) Uani d .
H H15 0.5489 0.0702 0.6110 0.052 Uiso calc R
C C16 0.5339(7) 0.12755(13) 0.6339(6) 0.0398(10) Uani d .
H H16 0.3895 0.1300 0.5817 0.048 Uiso calc R
C C21 0.6921(7) 0.30301(12) 0.7181(6) 0.0333(9) Uani d .
C C22 0.5779(7) 0.33406(12) 0.7906(6) 0.0357(10) Uani d .
H H22 0.4349 0.3304 0.8437 0.043 Uiso calc R
C C23 0.6694(7) 0.37021(12) 0.7867(6) 0.0332(9) Uani d .
H H23 0.5869 0.3908 0.8362 0.040 Uiso calc R
C C24 0.8798(7) 0.37701(12) 0.7115(6) 0.0321(9) Uani d .
C C25 0.9948(7) 0.34561(12) 0.6367(6) 0.0360(9) Uani d .
H H25 1.1370 0.3492 0.5821 0.043 Uiso calc R
C C26 0.9029(7) 0.30978(12) 0.6419(6) 0.0356(10) Uani d .
H H26 0.9848 0.2891 0.5924 0.043 Uiso calc R
C C31 0.9783(7) 0.41586(11) 0.7093(5) 0.0313(9) Uani d .
C C32 0.8697(7) 0.44664(13) 0.7904(6) 0.0364(10) Uani d .
H H32 0.7318 0.4425 0.8514 0.044 Uiso calc R
C C33 0.9562(8) 0.48266(13) 0.7848(7) 0.0413(10) Uani d .
H H33 0.8753 0.5031 0.8381 0.050 Uiso calc R
C C34 1.1616(8) 0.48961(13) 0.7018(6) 0.0412(10) Uani d .
H H34 1.2225 0.5145 0.6994 0.049 Uiso calc R
C C35 1.2753(7) 0.45932(12) 0.6224(6) 0.0384(10) Uani d .
H H35 1.4162 0.4634 0.5665 0.046 Uiso calc R
C C36 1.1845(7) 0.42326(12) 0.6245(6) 0.0361(9) Uani d .
H H36 1.2632 0.4031 0.5674 0.043 Uiso calc R
F F1A 0.5605(5) 0.55587(8) 0.8197(5) 0.0630(9) Uani d .
O O1A 1.1685(5) 0.69972(10) 0.7490(5) 0.0533(9) Uani d .
C C1A 0.9635(7) 0.69835(14) 0.7567(6) 0.0386(10) Uani d .
C C2A 0.8260(8) 0.73304(12) 0.7556(6) 0.0396(10) Uani d .
H H2A 0.6734 0.7317 0.7222 0.047 Uiso calc R
C C3A 0.9166(7) 0.76640(13) 0.8017(6) 0.0378(10) Uani d .
H H3A 1.0678 0.7659 0.8398 0.045 Uiso calc R
C C11A 0.8495(7) 0.66086(13) 0.7687(6) 0.0371(10) Uani d .
C C12A 0.6396(7) 0.65722(13) 0.8457(6) 0.0378(10) Uani d .
H H12A 0.5615 0.6792 0.8856 0.045 Uiso calc R
C C13A 0.5420(7) 0.62161(14) 0.8650(7) 0.0426(10) Uani d .
H H13A 0.3991 0.6190 0.9197 0.051 Uiso calc R
C C14A 0.6560(8) 0.59074(13) 0.8039(7) 0.0428(11) Uani d .
C C15A 0.8655(8) 0.59300(14) 0.7244(7) 0.0440(11) Uani d .
H H15A 0.9404 0.5709 0.6822 0.053 Uiso calc R
C C16A 0.9612(7) 0.62829(13) 0.7086(6) 0.0390(10) Uani d .
H H16A 1.1054 0.6306 0.6561 0.047 Uiso calc R
C C21A 0.8078(7) 0.80367(12) 0.7998(6) 0.0327(9) Uani d .
C C22A 0.9213(7) 0.83501(11) 0.8713(6) 0.0344(9) Uani d .
H H22A 1.0656 0.8315 0.9223 0.041 Uiso calc R
C C23A 0.8293(7) 0.87083(12) 0.8697(6) 0.0342(9) Uani d .
H H23A 0.9108 0.8913 0.9216 0.041 Uiso calc R
C C24A 0.6190(7) 0.87784(11) 0.7938(6) 0.0306(9) Uani d .
C C25A 0.5064(7) 0.84613(12) 0.7194(6) 0.0319(9) Uani d .
H H25A 0.3640 0.8497 0.6651 0.038 Uiso calc R
C C26A 0.5966(8) 0.81006(13) 0.7231(6) 0.0369(10) Uani d .
H H26A 0.5147 0.7894 0.6733 0.044 Uiso calc R
C C31A 0.5228(7) 0.91661(12) 0.7907(6) 0.0319(9) Uani d .
C C32A 0.6346(7) 0.94764(12) 0.8707(6) 0.0370(9) Uani d .
H H32A 0.7740 0.9435 0.9293 0.044 Uiso calc R
C C33A 0.5476(7) 0.98384(13) 0.8663(7) 0.0412(10) Uani d .
H H33A 0.6282 1.0042 0.9206 0.049 Uiso calc R
C C34A 0.3416(7) 0.99082(13) 0.7827(6) 0.0379(10) Uani d .
H H34A 0.2821 1.0158 0.7787 0.045 Uiso calc R
C C35A 0.2254(7) 0.96054(13) 0.7054(6) 0.0387(10) Uani d .
H H35A 0.0855 0.9648 0.6478 0.046 Uiso calc R
C C36A 0.3132(7) 0.92418(12) 0.7122(6) 0.0337(9) Uani d .
H H36A 0.2293 0.9038 0.6624 0.040 Uiso calc R

loop_
_atom_site_aniso_label
_atom_site_aniso_U_11
_atom_site_aniso_U_22
_atom_site_aniso_U_33
_atom_site_aniso_U_12
_atom_site_aniso_U_13
_atom_site_aniso_U_23
F1 0.0575(19) 0.0508(18) 0.094(3) 0.0133(15) 0.0044(16) 0.0068(16)
O1 0.0339(18) 0.0486(19) 0.081(2) -0.0034(15) -0.0018(15) 0.0000(18)
C1 0.032(2) 0.046(2) 0.040(2) -0.005(2) 0.0027(17) -0.002(2)
C2 0.039(2) 0.040(3) 0.041(2) -0.0042(19) 0.0020(18) -0.0048(19)
C3 0.036(2) 0.046(3) 0.035(2) -0.009(2) 0.0007(17) -0.0007(19)
C11 0.036(2) 0.040(2) 0.031(2) -0.0038(19) 0.0032(16) 0.0010(18)
C12 0.033(2) 0.053(3) 0.039(3) -0.008(2) 0.0027(18) -0.001(2)
C13 0.031(2) 0.061(3) 0.044(3) 0.003(2) 0.0008(19) 0.007(2)
C14 0.041(3) 0.039(3) 0.052(3) 0.004(2) 0.013(2) 0.006(2)
C15 0.038(2) 0.043(3) 0.050(3) -0.005(2) 0.0015(19) -0.001(2)
C16 0.034(2) 0.049(3) 0.037(2) -0.007(2) 0.0054(18) -0.002(2)
C21 0.032(2) 0.040(2) 0.028(2) -0.0006(18) 0.0016(16) -0.0004(17)
C22 0.029(2) 0.042(2) 0.036(3) 0.0038(18) -0.0011(17) -0.0003(18)
C23 0.027(2) 0.040(2) 0.032(2) 0.0038(18) -0.0002(16) -0.0028(17)
C24 0.028(2) 0.043(2) 0.025(2) 0.0016(17) -0.0009(15) 0.0015(16)
C25 0.031(2) 0.042(2) 0.035(2) 0.0033(18) 0.0082(17) 0.0022(18)
C26 0.034(2) 0.033(2) 0.040(3) 0.0007(17) 0.0046(17) -0.0046(17)
C31 0.034(2) 0.038(2) 0.023(2) 0.0014(17) -0.0002(16) 0.0010(15)
C32 0.030(2) 0.042(2) 0.037(2) 0.0003(18) 0.0030(17) 0.0005(19)
C33 0.046(3) 0.033(2) 0.044(3) 0.0047(19) 0.0063(19) -0.0032(18)
C34 0.041(2) 0.041(2) 0.042(3) -0.003(2) -0.0002(19) 0.0019(19)
C35 0.034(2) 0.044(2) 0.036(2) -0.0019(19) 0.0057(17) 0.0011(18)
C36 0.032(2) 0.042(2) 0.034(2) 0.0036(18) 0.0029(17) -0.0014(18)
F1A 0.0545(18) 0.0416(16) 0.093(2) -0.0106(13) 0.0007(16) 0.0079(15)
O1A 0.0342(18) 0.0443(19) 0.081(3) 0.0014(15) 0.0039(15) 0.0009(17)
C1A 0.034(2) 0.044(2) 0.037(2) 0.008(2) 0.0025(16) 0.002(2)
C2A 0.037(2) 0.038(2) 0.044(3) 0.0031(19) -0.0032(18) 0.0017(19)
C3A 0.037(2) 0.045(2) 0.032(2) 0.004(2) 0.0060(16) 0.0011(19)
C11A 0.033(2) 0.039(2) 0.039(3) 0.0030(18) -0.0036(18) 0.0025(19)
C12A 0.034(2) 0.042(2) 0.038(2) 0.0061(19) 0.0063(17) 0.0002(18)
C13A 0.034(2) 0.050(3) 0.044(3) -0.002(2) -0.0022(18) 0.004(2)
C14A 0.039(2) 0.041(3) 0.048(3) -0.004(2) 0.000(2) 0.005(2)
C15A 0.043(2) 0.043(3) 0.046(3) 0.007(2) -0.003(2) 0.001(2)
C16A 0.034(2) 0.043(2) 0.040(2) 0.0044(19) 0.0020(17) -0.0002(19)
C21A 0.031(2) 0.038(2) 0.029(2) 0.0011(18) 0.0061(16) 0.0029(17)
C22A 0.026(2) 0.042(2) 0.035(2) 0.0005(18) -0.0014(16) 0.0031(18)
C23A 0.035(2) 0.039(2) 0.029(2) -0.0048(18) 0.0014(16) 0.0000(17)
C24A 0.029(2) 0.037(2) 0.026(2) -0.0008(16) 0.0048(16) 0.0012(16)
C25A 0.026(2) 0.038(2) 0.031(2) -0.0011(17) -0.0020(16) -0.0018(17)
C26A 0.039(2) 0.038(2) 0.034(2) -0.0029(19) -0.0025(17) -0.0026(17)
C31A 0.032(2) 0.037(2) 0.027(2) -0.0029(17) 0.0053(16) 0.0024(16)
C32A 0.034(2) 0.042(2) 0.035(2) 0.0000(19) -0.0040(17) 0.0011(18)
C33A 0.043(3) 0.039(2) 0.042(3) -0.005(2) 0.0036(19) -0.0006(19)
C34A 0.040(2) 0.036(2) 0.037(2) 0.0058(19) 0.0068(18) 0.0000(18)
C35A 0.031(2) 0.047(3) 0.038(2) 0.0063(19) 0.0021(18) 0.0028(19)
C36A 0.027(2) 0.040(2) 0.034(2) -0.0006(18) 0.0043(16) -0.0008(17)

loop_
_atom_type_symbol
_atom_type_description
_atom_type_scat_dispersion_real
_atom_type_scat_dispersion_imag
_atom_type_scat_source
C C 0.0033 0.0016 'International Tables Vol C Tables 4.2.6.8 and 6.1.1.4'
H H 0.0000 0.0000 'International Tables Vol C Tables 4.2.6.8 and 6.1.1.4'
O O 0.0106 0.0060 'International Tables Vol C Tables 4.2.6.8 and 6.1.1.4'
F F 0.0171 0.0103 'International Tables Vol C Tables 4.2.6.8 and 6.1.1.4'

loop_
_geom_angle_atom_site_label_1
_geom_angle_atom_site_label_2
_geom_angle_atom_site_label_3
_geom_angle
O1 C1 C11 119.6(4)
O1 C1 C2 121.3(4)
C11 C1 C2 119.1(4)
C3 C2 C1 120.0(4)
C3 C2 H2 120.0
C1 C2 H2 120.0
C2 C3 C21 127.2(4)
C2 C3 H3 116.4
C21 C3 H3 116.4
C16 C11 C12 118.1(4)
C16 C11 C1 119.7(4)
C12 C11 C1 122.2(4)
C13 C12 C11 120.5(4)
C13 C12 H12 119.7
C11 C12 H12 119.7
C14 C13 C12 119.0(4)
C14 C13 H13 120.5
C12 C13 H13 120.5
C13 C14 F1 119.1(4)
C13 C14 C15 122.9(4)
F1 C14 C15 118.0(4)
C16 C15 C14 118.0(4)
C16 C15 H15 121.0
C14 C15 H15 121.0
C15 C16 C11 121.6(4)
C15 C16 H16 119.2
C11 C16 H16 119.2
C22 C21 C26 117.3(4)
C22 C21 C3 118.6(4)
C26 C21 C3 124.1(4)
C23 C22 C21 121.2(4)
C23 C22 H22 119.4
C21 C22 H22 119.4
C22 C23 C24 121.6(4)
C22 C23 H23 119.2
C24 C23 H23 119.2
C23 C24 C25 117.2(4)
C23 C24 C31 121.4(4)
C25 C24 C31 121.4(4)
C26 C25 C24 120.8(4)
C26 C25 H25 119.6
C24 C25 H25 119.6
C25 C26 C21 121.9(4)
C25 C26 H26 119.0
C21 C26 H26 119.0
C32 C31 C36 116.8(4)
C32 C31 C24 121.6(4)
C36 C31 C24 121.6(3)
C33 C32 C31 122.0(4)
C33 C32 H32 119.0
C31 C32 H32 119.0
C32 C33 C34 120.7(4)
C32 C33 H33 119.7
C34 C33 H33 119.7
C35 C34 C33 118.5(4)
C35 C34 H34 120.7
C33 C34 H34 120.7
C36 C35 C34 120.5(4)
C36 C35 H35 119.8
C34 C35 H35 119.8
C35 C36 C31 121.5(4)
C35 C36 H36 119.3
C31 C36 H36 119.3
O1A C1A C2A 121.7(4)
O1A C1A C11A 119.7(4)
C2A C1A C11A 118.5(4)
C3A C2A C1A 120.0(4)
C3A C2A H2A 120.0
C1A C2A H2A 120.0
C2A C3A C21A 127.2(4)
C2A C3A H3A 116.4
C21A C3A H3A 116.4
C12A C11A C16A 119.0(4)
C12A C11A C1A 121.6(4)
C16A C11A C1A 119.3(4)
C11A C12A C13A 120.5(4)
C11A C12A H12A 119.8
C13A C12A H12A 119.8
C14A C13A C12A 118.5(4)
C14A C13A H13A 120.8
C12A C13A H13A 120.8
C13A C14A F1A 118.9(4)
C13A C14A C15A 123.1(4)
F1A C14A C15A 118.0(4)
C16A C15A C14A 117.8(4)
C16A C15A H15A 121.1
C14A C15A H15A 121.1
C15A C16A C11A 121.1(4)
C15A C16A H16A 119.5
C11A C16A H16A 119.5
C22A C21A C26A 117.4(4)
C22A C21A C3A 119.2(4)
C26A C21A C3A 123.4(4)
C23A C22A C21A 121.7(4)
C23A C22A H22A 119.1
C21A C22A H22A 119.1
C22A C23A C24A 121.8(4)
C22A C23A H23A 119.1
C24A C23A H23A 119.1
C23A C24A C25A 116.2(4)
C23A C24A C31A 121.3(4)
C25A C24A C31A 122.4(3)
C26A C25A C24A 122.2(4)
C26A C25A H25A 118.9
C24A C25A H25A 118.9
C25A C26A C21A 120.6(4)
C25A C26A H26A 119.7
C21A C26A H26A 119.7
C36A C31A C32A 116.4(4)
C36A C31A C24A 122.0(4)
C32A C31A C24A 121.6(3)
C33A C32A C31A 121.9(4)
C33A C32A H32A 119.0
C31A C32A H32A 119.0
C32A C33A C34A 120.5(4)
C32A C33A H33A 119.8
C34A C33A H33A 119.8
C35A C34A C33A 118.8(4)
C35A C34A H34A 120.6
C33A C34A H34A 120.6
C36A C35A C34A 120.2(4)
C36A C35A H35A 119.9
C34A C35A H35A 119.9
C35A C36A C31A 122.0(4)
C35A C36A H36A 119.0
C31A C36A H36A 119.0

loop_
_geom_bond_atom_site_label_1
_geom_bond_atom_site_label_2
_geom_bond_distance
F1 C14 1.362(5)
O1 C1 1.223(5)
C1 C11 1.479(7)
C1 C2 1.484(6)
C2 C3 1.336(6)
C2 H2 0.9500
C3 C21 1.469(6)
C3 H3 0.9500
C11 C16 1.400(6)
C11 C12 1.401(6)
C12 C13 1.388(7)
C12 H12 0.9500
C13 C14 1.351(7)
C13 H13 0.9500
C14 C15 1.387(7)
C15 C16 1.371(7)
C15 H15 0.9500
C16 H16 0.9500
C21 C22 1.395(6)
C21 C26 1.402(6)
C22 C23 1.389(6)
C22 H22 0.9500
C23 C24 1.397(6)
C23 H23 0.9500
C24 C25 1.413(6)
C24 C31 1.493(6)
C25 C26 1.380(6)
C25 H25 0.9500
C26 H26 0.9500
C31 C32 1.396(6)
C31 C36 1.408(6)
C32 C33 1.374(6)
C32 H32 0.9500
C33 C34 1.394(7)
C33 H33 0.9500
C34 C35 1.393(6)
C34 H34 0.9500
C35 C36 1.384(6)
C35 H35 0.9500
C36 H36 0.9500
F1A C14A 1.362(5)
O1A C1A 1.234(5)
C1A C2A 1.477(6)
C1A C11A 1.492(6)
C2A C3A 1.339(6)
C2A H2A 0.9500
C3A C21A 1.468(6)
C3A H3A 0.9500
C11A C12A 1.385(6)
C11A C16A 1.400(6)
C12A C13A 1.393(7)
C12A H12A 0.9500
C13A C14A 1.361(7)
C13A H13A 0.9500
C14A C15A 1.387(7)
C15A C16A 1.376(7)
C15A H15A 0.9500
C16A H16A 0.9500
C21A C22A 1.398(6)
C21A C26A 1.404(6)
C22A C23A 1.379(6)
C22A H22A 0.9500
C23A C24A 1.400(6)
C23A H23A 0.9500
C24A C25A 1.414(6)
C24A C31A 1.485(5)
C25A C26A 1.383(6)
C25A H25A 0.9500
C26A H26A 0.9500
C31A C36A 1.407(6)
C31A C32A 1.409(6)
C32A C33A 1.380(6)
C32A H32A 0.9500
C33A C34A 1.400(7)
C33A H33A 0.9500
C34A C35A 1.393(6)
C34A H34A 0.9500
C35A C36A 1.388(6)
C35A H35A 0.9500
C36A H36A 0.9500

loop_
_geom_torsion_atom_site_label_1
_geom_torsion_atom_site_label_2
_geom_torsion_atom_site_label_3
_geom_torsion_atom_site_label_4
_geom_torsion
O1 C1 C2 C3 19.7(7)
C11 C1 C2 C3 -160.4(4)
C1 C2 C3 C21 -177.2(4)
O1 C1 C11 C16 20.7(6)
C2 C1 C11 C16 -159.1(4)
O1 C1 C11 C12 -155.7(4)
C2 C1 C11 C12 24.4(6)
C16 C11 C12 C13 -0.3(7)
C1 C11 C12 C13 176.2(4)
C11 C12 C13 C14 0.4(7)
C12 C13 C14 F1 179.2(4)
C12 C13 C14 C15 0.0(7)
C13 C14 C15 C16 -0.4(7)
F1 C14 C15 C16 -179.6(4)
C14 C15 C16 C11 0.5(7)
C12 C11 C16 C15 -0.1(7)
C1 C11 C16 C15 -176.7(4)
C2 C3 C21 C22 -171.9(4)
C2 C3 C21 C26 10.1(7)
C26 C21 C22 C23 0.2(6)
C3 C21 C22 C23 -177.9(4)
C21 C22 C23 C24 -0.5(6)
C22 C23 C24 C25 1.0(6)
C22 C23 C24 C31 -179.4(4)
C23 C24 C25 C26 -1.3(6)
C31 C24 C25 C26 179.2(4)
C24 C25 C26 C21 1.0(6)
C22 C21 C26 C25 -0.5(6)
C3 C21 C26 C25 177.5(4)
C23 C24 C31 C32 3.4(6)
C25 C24 C31 C32 -177.1(4)
C23 C24 C31 C36 -176.4(4)
C25 C24 C31 C36 3.2(6)
C36 C31 C32 C33 1.5(6)
C24 C31 C32 C33 -178.3(4)
C31 C32 C33 C34 -2.0(7)
C32 C33 C34 C35 0.9(7)
C33 C34 C35 C36 0.7(6)
C34 C35 C36 C31 -1.3(6)
C32 C31 C36 C35 0.2(6)
C24 C31 C36 C35 179.9(4)
O1A C1A C2A C3A -20.1(7)
C11A C1A C2A C3A 159.5(4)
C1A C2A C3A C21A 177.0(4)
O1A C1A C11A C12A 155.2(4)
C2A C1A C11A C12A -24.5(6)
O1A C1A C11A C16A -21.9(6)
C2A C1A C11A C16A 158.5(4)
C16A C11A C12A C13A 0.7(7)
C1A C11A C12A C13A -176.3(4)
C11A C12A C13A C14A -1.1(7)
C12A C13A C14A F1A -179.1(4)
C12A C13A C14A C15A 0.5(7)
C13A C14A C15A C16A 0.4(7)
F1A C14A C15A C16A 180.0(4)
C14A C15A C16A C11A -0.8(7)
C12A C11A C16A C15A 0.2(7)
C1A C11A C16A C15A 177.3(4)
C2A C3A C21A C22A 173.2(4)
C2A C3A C21A C26A -9.2(7)
C26A C21A C22A C23A 0.9(6)
C3A C21A C22A C23A 178.7(4)
C21A C22A C23A C24A -1.1(6)
C22A C23A C24A C25A 0.2(6)
C22A C23A C24A C31A -179.2(4)
C23A C24A C25A C26A 0.8(6)
C31A C24A C25A C26A -179.8(4)
C24A C25A C26A C21A -0.9(6)
C22A C21A C26A C25A 0.0(6)
C3A C21A C26A C25A -177.6(4)
C23A C24A C31A C36A 179.0(4)
C25A C24A C31A C36A -0.4(6)
C23A C24A C31A C32A -2.7(6)
C25A C24A C31A C32A 178.0(4)
C36A C31A C32A C33A -2.4(6)
C24A C31A C32A C33A 179.2(4)
C31A C32A C33A C34A 0.6(7)
C32A C33A C34A C35A 0.5(7)
C33A C34A C35A C36A 0.2(6)
C34A C35A C36A C31A -2.1(6)
C32A C31A C36A C35A 3.1(6)
C24A C31A C36A C35A -178.5(4)
